data_1569844
loop_
_publ_author_name
'Rauber, Daniel'
'Philippi, Frederik'
'Schroeder, Daniel'
'Morgenstern, Bernd'
'White, Andrew J. P.'
'Jochum, Marlon'
'Welton, Tom'
'Kay, Christopher W. M.'

_publ_section_title
;
 Room temperature ionic liquids with two symmetric ions.
;
_journal_issue 37
_journal_name_full 'Chemical science'
_journal_page_first 10340
_journal_page_last 10346
_journal_paper_doi 10.1039/d3sc03240j
_journal_volume 14
_journal_year 2023
_chemical_formula_moiety 'C20 H44 P, F6 P'
_chemical_formula_sum 'C20 H44 F6 P2'
_chemical_formula_weight 460.49
_space_group_crystal_system orthorhombic
_space_group_IT_number 68
_space_group_name_Hall '-C 2a 2ac'
_space_group_name_H-M_alt 'C c c a :2'
_atom_sites_solution_hydrogens geom
_atom_sites_solution_primary direct
_atom_sites_solution_secondary difmap
_audit_creation_method SHELXL-2018/3
_audit_update_record
;
2023-05-05 deposited with the CCDC.	2023-09-08 downloaded from the CCDC.
;
_cell_angle_alpha 90
_cell_angle_beta 90
_cell_angle_gamma 90
_cell_formula_units_Z 4
_cell_length_a 11.1743(8)
_cell_length_b 23.349(2)
_cell_length_c 9.9798(6)
_cell_measurement_reflns_used 1679
_cell_measurement_temperature 143(2)
_cell_measurement_theta_max 25.91
_cell_measurement_theta_min 2.87
_cell_volume 2603.8(3)
_computing_cell_refinement 'SAINT  (Bruker, 2019)'
_computing_data_collection 'APEX 4 (Bruker, 2021)'
_computing_data_reduction 'SAINT  (Bruker, 2019)'
_computing_molecular_graphics 'SHELXL-2018/3 (Sheldrick, 2018)'
_computing_publication_material 'CIFTAB-2014 (Sheldrick, G. M.)'
_computing_structure_refinement
;
SHELXL-2018/3 (Sheldrick, 2018),                                              
SHELXLe Rev 1000 (Huebschle et al., 2011)
;
_computing_structure_solution 'SHELXT 2018/2 (Sheldrick, 2018)'
_diffrn_ambient_temperature 143(2)
_diffrn_measured_fraction_theta_full 0.996
_diffrn_measured_fraction_theta_max 0.996
_diffrn_measurement_device_type 'Bruker AXS D8 Venture, Photon II'
_diffrn_measurement_method '\f and \w scans'
_diffrn_radiation_type MoK\a
_diffrn_radiation_wavelength 0.71073
_diffrn_reflns_av_R_equivalents 0.0562
_diffrn_reflns_av_unetI/netI 0.0371
_diffrn_reflns_Laue_measured_fraction_full 0.996
_diffrn_reflns_Laue_measured_fraction_max 0.996
_diffrn_reflns_limit_h_max 11
_diffrn_reflns_limit_h_min -14
_diffrn_reflns_limit_k_max 29
_diffrn_reflns_limit_k_min -27
_diffrn_reflns_limit_l_max 12
_diffrn_reflns_limit_l_min -12
_diffrn_reflns_number 7677
_diffrn_reflns_point_group_measured_fraction_full 0.996
_diffrn_reflns_point_group_measured_fraction_max 0.996
_diffrn_reflns_theta_full 25.242
_diffrn_reflns_theta_max 26.728
_diffrn_reflns_theta_min 2.872
_diffrn_source 'INCOATEC I\^A?S microfocus sealed tube'
_exptl_absorpt_coefficient_mu 0.213
_exptl_absorpt_correction_T_max 0.7455
_exptl_absorpt_correction_T_min 0.6467
_exptl_absorpt_correction_type multi-scan
_exptl_absorpt_process_details
;
 SADABS 2016/2: Krause, L., Herbst-Irmer, R., Sheldrick G.M. & Stalke D.,
 J. Appl. Cryst. 48 (2015) 3-10
;
_exptl_crystal_colour colourless
_exptl_crystal_density_diffrn 1.175
_exptl_crystal_density_meas ?
_exptl_crystal_description plate
_exptl_crystal_F_000 992
_exptl_crystal_size_max 0.300
_exptl_crystal_size_mid 0.180
_exptl_crystal_size_min 0.010
_refine_diff_density_max 0.181
_refine_diff_density_min -0.199
_refine_diff_density_rms 0.039
_refine_ls_extinction_method none
_refine_ls_goodness_of_fit_ref 1.053
_refine_ls_hydrogen_treatment constr
_refine_ls_matrix_type full
_refine_ls_number_parameters 113
_refine_ls_number_reflns 1382
_refine_ls_number_restraints 145
_refine_ls_restrained_S_all 1.028
_refine_ls_R_factor_all 0.0736
_refine_ls_R_factor_gt 0.0423
_refine_ls_shift/su_max 0.000
_refine_ls_shift/su_mean 0.000
_refine_ls_structure_factor_coef Fsqd
_refine_ls_weighting_details 'w=1/[\s^2^(Fo^2^)+(0.0301P)^2^+2.2142P] where P=(Fo^2^+2Fc^2^)/3'
_refine_ls_weighting_scheme calc
_refine_ls_wR_factor_gt 0.0889
_refine_ls_wR_factor_ref 0.1018
_reflns_Friedel_coverage 0.000
_reflns_number_gt 939
_reflns_number_total 1382
_reflns_threshold_expression 'I > 2\s(I)'
_cod_data_source_file d3sc03240j3.cif
_cod_data_source_block 5162_a
_cod_depositor_comments
;
The following automatic conversions were performed:

data item '_exptl_crystal_density_meas' value 'not measured' was
changed to '?' -- the value is perceived as not measured.

Automatic conversion script
Id: cif_fix_values 8170 2020-07-09 18:12:32Z antanas 

 Adding full bibliography for 1569843--1569847.cif.
;
_cod_original_sg_symbol_Hall '-C 2b 2bc'
_cod_original_sg_symbol_H-M 'C c c a'
_cod_database_code 1569844
_shelx_shelxl_version_number 2018/3
_shelx_space_group_comment
;
The symmetry employed for this shelxl refinement is uniquely defined
by the following loop, which should always be used as a source of
symmetry information in preference to the above space-group names.
They are only intended as comments.
;
_shelx_estimated_absorpt_t_min 0.939
_shelx_estimated_absorpt_t_max 0.998

loop_
_space_group_symop_operation_xyz
'x, y, z'
'-x+1/2, -y, z'
'-x, y, -z+1/2'
'x+1/2, -y, -z+1/2'
'x+1/2, y+1/2, z'
'-x+1, -y+1/2, z'
'-x+1/2, y+1/2, -z+1/2'
'x+1, -y+1/2, -z+1/2'
'-x, -y, -z'
'x-1/2, y, -z'
'x, -y, z-1/2'
'-x-1/2, y, z-1/2'
'-x+1/2, -y+1/2, -z'
'x, y+1/2, -z'
'x+1/2, -y+1/2, z-1/2'
'-x, y+1/2, z-1/2'

loop_
_atom_site_label
_atom_site_type_symbol
_atom_site_fract_x
_atom_site_fract_y
_atom_site_fract_z
_atom_site_U_iso_or_equiv
_atom_site_adp_type
_atom_site_occupancy
_atom_site_site_symmetry_order
_atom_site_calc_flag
_atom_site_refinement_flags_posn
_atom_site_refinement_flags_adp
_atom_site_refinement_flags_occupancy
_atom_site_disorder_assembly
_atom_site_disorder_group
P1 P 0.500000 0.750000 0.750000 0.0361(3) Uani 1 4 d S T P . .
C1 C 0.4089(2) 0.70567(8) 0.64458(17) 0.0402(5) Uani 1 1 d . . . . .
H1A H 0.352595 0.730575 0.594829 0.048 Uiso 1 1 calc R U . . .
H1B H 0.461252 0.686777 0.577890 0.048 Uiso 1 1 calc R U . . .
C2 C 0.3365(2) 0.65942(8) 0.71716(17) 0.0431(5) Uani 1 1 d . . . . .
H2A H 0.391652 0.633986 0.767022 0.052 Uiso 1 1 calc R U . . .
H2B H 0.282118 0.677739 0.782706 0.052 Uiso 1 1 calc R U . . .
C3 C 0.2634(2) 0.62396(9) 0.61869(19) 0.0472(5) Uani 1 1 d . . . . .
H3A H 0.211825 0.649902 0.565582 0.057 Uiso 1 1 calc R U . . .
H3B H 0.318544 0.604435 0.555898 0.057 Uiso 1 1 calc R U . . .
C4 C 0.1856(2) 0.57948(9) 0.6867(2) 0.0576(6) Uani 1 1 d . . . . .
H4A H 0.134842 0.598554 0.754669 0.069 Uiso 1 1 calc R U . . .
H4B H 0.237447 0.551585 0.733708 0.069 Uiso 1 1 calc R U . . .
C5 C 0.1053(2) 0.54740(11) 0.5875(3) 0.0726(8) Uani 1 1 d . . . . .
H5A H 0.048982 0.574336 0.546338 0.109 Uiso 1 1 calc R U . . .
H5B H 0.060735 0.517504 0.635002 0.109 Uiso 1 1 calc R U . . .
H5C H 0.154872 0.529848 0.517655 0.109 Uiso 1 1 calc R U . . .
P1_1 P 0.5024(12) 0.7459(6) 0.2567(14) 0.0407(12) Uani 0.25 1 d D U P A -1
F1_1 F 0.6154(12) 0.7556(6) 0.3508(17) 0.051(4) Uani 0.25 1 d D U P A -1
F2_1 F 0.5193(15) 0.8074(6) 0.1953(17) 0.089(5) Uani 0.25 1 d D U P A -1
F3_1 F 0.3905(17) 0.7366(9) 0.158(2) 0.066(6) Uani 0.25 1 d D U P A -1
F4_1 F 0.4744(14) 0.6870(5) 0.3269(13) 0.074(4) Uani 0.25 1 d D U P A -1
F5_1 F 0.5908(13) 0.7193(9) 0.1482(14) 0.103(6) Uani 0.25 1 d D U P A -1
F6_1 F 0.4204(12) 0.7777(12) 0.3641(16) 0.069(4) Uani 0.25 1 d D U P A -1

loop_
_atom_site_aniso_label
_atom_site_aniso_U_11
_atom_site_aniso_U_22
_atom_site_aniso_U_33
_atom_site_aniso_U_23
_atom_site_aniso_U_13
_atom_site_aniso_U_12
P1 0.0450(7) 0.0430(6) 0.0202(4) 0.000 0.000 0.000
C1 0.0487(13) 0.0457(11) 0.0262(8) -0.0011(8) -0.0027(9) 0.0011(10)
C2 0.0487(13) 0.0491(11) 0.0315(9) -0.0010(8) -0.0068(9) -0.0013(10)
C3 0.0459(15) 0.0505(12) 0.0450(11) -0.0112(9) -0.0083(10) 0.0033(11)
C4 0.0521(15) 0.0526(13) 0.0680(14) -0.0104(11) -0.0085(13) -0.0059(12)
C5 0.0584(18) 0.0734(17) 0.0859(18) -0.0221(14) -0.0153(15) -0.0086(14)
P1_1 0.0414(11) 0.062(3) 0.019(2) 0.021(4) 0.008(3) 0.006(5)
F1_1 0.047(5) 0.065(10) 0.041(6) -0.007(7) -0.013(4) 0.009(6)
F2_1 0.069(11) 0.079(5) 0.118(13) 0.064(6) -0.034(7) -0.038(7)
F3_1 0.075(8) 0.078(15) 0.045(6) 0.023(7) -0.026(6) -0.029(8)
F4_1 0.108(12) 0.069(5) 0.045(5) 0.020(4) 0.000(7) -0.020(6)
F5_1 0.095(10) 0.181(14) 0.033(4) -0.020(11) 0.026(6) 0.015(10)
F6_1 0.052(7) 0.106(11) 0.051(5) -0.015(5) -0.005(4) 0.023(6)

loop_
_atom_type_symbol
_atom_type_description
_atom_type_scat_dispersion_real
_atom_type_scat_dispersion_imag
_atom_type_scat_source
C C 0.0033 0.0016 'International Tables Vol C Tables 4.2.6.8 and 6.1.1.4'
H H 0.0000 0.0000 'International Tables Vol C Tables 4.2.6.8 and 6.1.1.4'
F F 0.0171 0.0103 'International Tables Vol C Tables 4.2.6.8 and 6.1.1.4'
P P 0.1023 0.0942 'International Tables Vol C Tables 4.2.6.8 and 6.1.1.4'

loop_
_geom_angle_atom_site_label_1
_geom_angle_atom_site_label_2
_geom_angle_atom_site_label_3
_geom_angle
_geom_angle_site_symmetry_1
_geom_angle_site_symmetry_3
_geom_angle_publ_flag
C1 P1 C1 108.14(12) 8_466 3_656 ?
C1 P1 C1 109.49(13) 8_466 6_565 ?
C1 P1 C1 110.79(14) 3_656 6_565 ?
C1 P1 C1 110.79(14) 8_466 . ?
C1 P1 C1 109.49(13) 3_656 . ?
C1 P1 C1 108.14(12) 6_565 . ?
C2 C1 P1 115.43(12) . . ?
C3 C2 C1 111.19(15) . . ?
C4 C3 C2 113.05(16) . . ?
C3 C4 C5 112.4(2) . . ?
F2_1 P1_1 F4_1 174.1(15) . . ?
F2_1 P1_1 F1_1 90.3(9) . . ?
F4_1 P1_1 F1_1 91.1(9) . . ?
F2_1 P1_1 F5_1 90.9(10) . . ?
F4_1 P1_1 F5_1 94.9(13) . . ?
F1_1 P1_1 F5_1 88.0(9) . . ?
F2_1 P1_1 F6_1 84.7(15) . . ?
F4_1 P1_1 F6_1 89.6(12) . . ?
F1_1 P1_1 F6_1 89.6(10) . . ?
F5_1 P1_1 F6_1 175.0(17) . . ?
F2_1 P1_1 F3_1 88.8(9) . . ?
F4_1 P1_1 F3_1 89.9(9) . . ?
F1_1 P1_1 F3_1 178.5(14) . . ?
F5_1 P1_1 F3_1 90.8(10) . . ?
F6_1 P1_1 F3_1 91.6(10) . . ?

loop_
_geom_bond_atom_site_label_1
_geom_bond_atom_site_label_2
_geom_bond_distance
_geom_bond_site_symmetry_2
_geom_bond_publ_flag
P1 C1 1.7930(19) 8_466 ?
P1 C1 1.7930(19) 3_656 ?
P1 C1 1.7930(19) 6_565 ?
P1 C1 1.7931(19) . ?
C1 C2 1.531(3) . ?
C2 C3 1.523(3) . ?
C3 C4 1.515(3) . ?
C4 C5 1.532(3) . ?
P1_1 F2_1 1.571(11) . ?
P1_1 F4_1 1.576(10) . ?
P1_1 F1_1 1.590(12) . ?
P1_1 F5_1 1.593(12) . ?
P1_1 F6_1 1.593(12) . ?
P1_1 F3_1 1.606(12) . ?
